data_4348779
loop_
_publ_author_name
'Pal, Amlan K.'
'Cordes, David B.'
'Slawin, Alexandra M. Z.'
'Momblona, Cristina'
'Ort\?i, Enrique'
'Samuel, Ifor D. W.'
'Bolink, Henk J.'
'Zysman-Colman, Eli'

_publ_section_title
;
 Synthesis, Properties, and Light-Emitting Electrochemical Cell (LEEC)
 Device Fabrication of Cationic Ir(III) Complexes Bearing
 Electron-Withdrawing Groups on the Cyclometallating Ligands.
;
_journal_issue 20
_journal_name_full 'Inorganic chemistry'
_journal_page_first 10361
_journal_page_last 10376
_journal_paper_doi 10.1021/acs.inorgchem.6b01602
_journal_volume 55
_journal_year 2016
_chemical_formula_moiety 'C42 H38 F6 Ir N4 O4 S2, F6 P'
_chemical_formula_sum 'C42 H38 F12 Ir N4 O4 P S2'
_chemical_formula_weight 1178.08
_space_group_crystal_system triclinic
_space_group_IT_number 2
_space_group_name_Hall '-P 1'
_space_group_name_H-M_alt 'P -1'
_atom_sites_solution_hydrogens geom
_atom_sites_solution_primary direct
_atom_sites_solution_secondary difmap
_audit_creation_date 2016-01-21
_audit_creation_method 'by CrystalStructure 4.1'
_cell_angle_alpha 98.3918(18)
_cell_angle_beta 97.913(3)
_cell_angle_gamma 105.002(2)
_cell_formula_units_Z 4
_cell_length_a 13.0691(17)
_cell_length_b 17.027(2)
_cell_length_c 27.714(4)
_cell_measurement_reflns_used 8728
_cell_measurement_temperature 173
_cell_measurement_theta_max 25.30
_cell_measurement_theta_min 1.30
_cell_volume 5793.0(13)
_computing_cell_refinement 'CrystalClear-SM Expert 2.1 b32'
_computing_data_collection 'CrystalClear-SM Expert 2.1 b32 (Rigaku, 2014)'
_computing_data_reduction 'CrystalClear-SM Expert 2.1 b32'
_computing_molecular_graphics 'CrystalStructure 4.1'
_computing_publication_material 'CrystalStructure 4.1 (Rigaku, 2014)'
_computing_structure_refinement 'SHELXL2013 (Sheldrick, 2008)'
_computing_structure_solution 'SIR2004 (Burla, et al., 2005)'
_diffrn_ambient_temperature 173
_diffrn_detector_area_resol_mean 5.814
_diffrn_measured_fraction_theta_full 0.955
_diffrn_measured_fraction_theta_max 0.949
_diffrn_measurement_device_type 'Rigaku XtaLAB P200'
_diffrn_measurement_method \w
_diffrn_radiation_type 'Mo K\a'
_diffrn_radiation_wavelength 0.71075
_diffrn_reflns_av_R_equivalents 0.1158
_diffrn_reflns_Laue_measured_fraction_full 0.955
_diffrn_reflns_Laue_measured_fraction_max 0.949
_diffrn_reflns_limit_h_max 15
_diffrn_reflns_limit_h_min -14
_diffrn_reflns_limit_k_max 18
_diffrn_reflns_limit_k_min -20
_diffrn_reflns_limit_l_max 33
_diffrn_reflns_limit_l_min -33
_diffrn_reflns_number 46925
_diffrn_reflns_point_group_measured_fraction_full 0.955
_diffrn_reflns_point_group_measured_fraction_max 0.949
_diffrn_reflns_theta_full 25.242
_diffrn_reflns_theta_max 25.390
_diffrn_reflns_theta_min 1.341
_diffrn_standards_number 0
_exptl_absorpt_coefficient_mu 2.486
_exptl_absorpt_correction_T_max 0.928
_exptl_absorpt_correction_T_min 0.577
_exptl_absorpt_correction_type multi-scan
_exptl_absorpt_process_details 'REQAB (Rigaku, 1998)'
_exptl_crystal_colour yellow
_exptl_crystal_density_diffrn 1.351
_exptl_crystal_density_method 'not measured'
_exptl_crystal_description needle
_exptl_crystal_F_000 2328.00
_exptl_crystal_size_max 0.180
_exptl_crystal_size_mid 0.060
_exptl_crystal_size_min 0.030
_refine_diff_density_max 2.44
_refine_diff_density_min -0.85
_refine_ls_extinction_method none
_refine_ls_goodness_of_fit_ref 1.023
_refine_ls_hydrogen_treatment constr
_refine_ls_number_parameters 1241
_refine_ls_number_reflns 20240
_refine_ls_number_restraints 126
_refine_ls_R_factor_all 0.1874
_refine_ls_R_factor_gt 0.0793
_refine_ls_shift/su_max 0.002
_refine_ls_structure_factor_coef Fsqd
_refine_ls_weighting_details 'w = 1/[\s^2^(Fo^2^)+(0.1233P)^2^] where P=(Fo^2^+2Fc^2^)/3'
_refine_ls_weighting_scheme calc
_refine_ls_wR_factor_gt 0.1882
_refine_ls_wR_factor_ref 0.2408
_reflns_number_gt 10391
_reflns_number_total 20240
_reflns_threshold_expression F^2^>2.0\s(F^2^)
_cod_data_source_file ic6b01602_si_002.cif
_cod_data_source_block 4
_cod_database_code 4348779

loop_
_space_group_symop_id
_space_group_symop_operation_xyz
1 +X,+Y,+Z
2 -X,-Y,-Z

loop_
_atom_site_label
_atom_site_type_symbol
_atom_site_fract_x
_atom_site_fract_y
_atom_site_fract_z
_atom_site_U_iso_or_equiv
_atom_site_adp_type
_atom_site_occupancy
_atom_site_site_symmetry_order
_atom_site_calc_flag
_atom_site_refinement_flags_posn
_atom_site_refinement_flags_adp
_atom_site_refinement_flags_occupancy
_atom_site_disorder_assembly
_atom_site_disorder_group
Ir1 Ir 1.10505(4) 0.85872(3) 0.81059(2) 0.04086(19) Uani 1 1 d . . . . .
Ir51 Ir 0.56929(4) 0.30971(3) 0.68758(2) 0.04235(19) Uani 1 1 d . . . . .
S13 S 0.9467(4) 0.5648(2) 0.65771(16) 0.0693(12) Uani 1 1 d . . . . .
S27 S 1.1649(4) 1.0432(2) 0.65355(14) 0.0648(11) Uani 1 1 d . . . . .
S63 S 0.8924(5) 0.5224(2) 0.84838(17) 0.0883(16) Uani 1 1 d . . . . .
S77 S 0.3242(4) 0.2072(2) 0.83726(15) 0.0662(11) Uani 1 1 d . . . . .
P1 P 0.7883(4) 1.0254(3) 0.86315(16) 0.0642(11) Uani 1 1 d . . . . .
P51 P 0.5245(3) 0.7885(2) 0.63490(13) 0.0551(10) Uani 1 1 d . . . . .
F1 F 0.8811(8) 1.1026(6) 0.8573(4) 0.106(4) Uani 1 1 d . . . . .
F2 F 0.8688(7) 0.9703(5) 0.8646(3) 0.079(3) Uani 1 1 d . . . . .
F3 F 0.7570(8) 0.9973(5) 0.8045(3) 0.080(3) Uani 1 1 d . . . . .
F4 F 0.6951(8) 0.9489(6) 0.8685(4) 0.088(3) Uani 1 1 d . . . . .
F5 F 0.7082(9) 1.0804(7) 0.8603(3) 0.097(3) Uani 1 1 d . . . . .
F6 F 0.8168(10) 1.0514(6) 0.9224(3) 0.102(3) Uani 1 1 d . . . . .
F14 F 0.9426(11) 0.6481(10) 0.5866(4) 0.142(5) Uani 1 1 d . . . . .
F15 F 0.7930(10) 0.5540(9) 0.5851(4) 0.124(4) Uani 1 1 d . . . . .
F16 F 0.8392(9) 0.6696(7) 0.6368(4) 0.093(3) Uani 1 1 d . . . . .
F28 F 1.2572(9) 0.9227(7) 0.6436(4) 0.098(3) Uani 1 1 d . . . . .
F29 F 1.2694(10) 0.9965(9) 0.5872(4) 0.121(4) Uani 1 1 d . . . . .
F30 F 1.1168(10) 0.9057(8) 0.5888(5) 0.135(5) Uani 1 1 d . . . . .
F51 F 0.4273(8) 0.7072(5) 0.6288(3) 0.086(3) Uani 1 1 d . . . . .
F52 F 0.6083(8) 0.7351(5) 0.6318(3) 0.082(3) Uani 1 1 d . . . . .
F53 F 0.5407(8) 0.7920(7) 0.6937(3) 0.091(3) Uani 1 1 d . . . . .
F54 F 0.6220(8) 0.8692(5) 0.6417(4) 0.084(3) Uani 1 1 d . . . . .
F55 F 0.4428(7) 0.8423(5) 0.6386(3) 0.075(2) Uani 1 1 d . . . . .
F56 F 0.5067(8) 0.7824(5) 0.5765(3) 0.079(3) Uani 1 1 d . . . . .
F64 F 0.7707(17) 0.4897(9) 0.9136(5) 0.174(7) Uani 1 1 d . . . . .
F65 F 0.8362(16) 0.6181(7) 0.9140(4) 0.172(7) Uani 1 1 d . . . . .
F66 F 0.7029(13) 0.5432(8) 0.8576(6) 0.125(4) Uani 1 1 d . . . . .
F78 F 0.4147(11) 0.1644(7) 0.9137(4) 0.114(4) Uani 1 1 d . . . . .
F79 F 0.4714(12) 0.2949(7) 0.9121(4) 0.129(5) Uani 1 1 d . . . . .
F80 F 0.5218(11) 0.2054(8) 0.8662(5) 0.115(4) Uani 1 1 d . . . . .
O13 O 0.9878(11) 0.5092(8) 0.6287(5) 0.116(5) Uani 1 1 d . . . . .
O14 O 0.8698(9) 0.5349(6) 0.6871(4) 0.077(3) Uani 1 1 d . . . . .
O27 O 1.2638(9) 1.0944(6) 0.6828(4) 0.072(3) Uani 1 1 d . . . . .
O28 O 1.1041(10) 1.0735(7) 0.6184(4) 0.088(4) Uani 1 1 d . . . . .
O63 O 0.9821(14) 0.5188(7) 0.8829(6) 0.140(7) Uani 1 1 d . . . . .
O64 O 0.9052(11) 0.5844(6) 0.8193(4) 0.092(4) Uani 1 1 d . . . . .
O77 O 0.2503(11) 0.2328(7) 0.8636(5) 0.098(4) Uani 1 1 d . . . . .
O78 O 0.3025(10) 0.1254(6) 0.8104(4) 0.080(3) Uani 1 1 d . . . . .
N1 N 1.2669(9) 0.8974(6) 0.8079(4) 0.046(3) Uani 1 1 d . . . . .
N15 N 0.9414(8) 0.8179(6) 0.8039(4) 0.044(3) Uani 1 1 d . . . . .
N29 N 1.1147(9) 0.9536(6) 0.8708(4) 0.045(3) Uani 1 1 d . . . . .
N36 N 1.1401(9) 0.8062(6) 0.8732(4) 0.049(3) Uani 1 1 d . . . . .
N51 N 0.5787(9) 0.1934(6) 0.6940(4) 0.045(3) Uani 1 1 d . . . . .
N65 N 0.5609(9) 0.4277(6) 0.6886(4) 0.047(3) Uani 1 1 d . . . . .
N79 N 0.4471(10) 0.2687(6) 0.6236(4) 0.048(3) Uani 1 1 d . . . . .
N86 N 0.6575(11) 0.3076(6) 0.6285(4) 0.047(3) Uani 1 1 d . . . . .
C2 C 1.2992(12) 0.8530(8) 0.7711(5) 0.051(4) Uani 1 1 d . . . . .
C3 C 1.4024(13) 0.8750(10) 0.7652(6) 0.067(4) Uani 1 1 d . . . . .
H3 H 1.4248 0.8454 0.7388 0.080 Uiso 1 1 calc R U . . .
C4 C 1.4769(13) 0.9423(11) 0.7983(7) 0.072(5) Uani 1 1 d . . . . .
H4 H 1.5505 0.9576 0.7951 0.087 Uiso 1 1 calc R U . . .
C5 C 1.4435(14) 0.9844(9) 0.8343(6) 0.065(4) Uani 1 1 d . . . . .
H5 H 1.4925 1.0305 0.8568 0.077 Uiso 1 1 calc R U . . .
C6 C 1.3387(12) 0.9602(8) 0.8382(5) 0.052(4) Uani 1 1 d . . . . .
H6 H 1.3154 0.9902 0.8641 0.062 Uiso 1 1 calc R U . . .
C7 C 1.2150(11) 0.7827(8) 0.7412(5) 0.049(3) Uani 1 1 d . . . . .
C8 C 1.1134(11) 0.7684(8) 0.7564(5) 0.048(3) Uani 1 1 d . . . . .
C9 C 1.0314(12) 0.6993(8) 0.7312(4) 0.049(3) Uani 1 1 d . . . . .
H9 H 0.9628 0.6866 0.7407 0.059 Uiso 1 1 calc R U . . .
C10 C 1.0520(12) 0.6484(8) 0.6912(5) 0.054(4) Uani 1 1 d . . . . .
C11 C 1.1501(14) 0.6638(9) 0.6770(5) 0.065(4) Uani 1 1 d . . . . .
H11 H 1.1614 0.6284 0.6497 0.078 Uiso 1 1 calc R U . . .
C12 C 1.2304(13) 0.7296(9) 0.7021(6) 0.069(4) Uani 1 1 d . . . . .
H12 H 1.2992 0.7397 0.6927 0.083 Uiso 1 1 calc R U . . .
C14 C 0.8747(18) 0.6155(14) 0.6138(7) 0.089(6) Uani 1 1 d . . . . .
C16 C 0.8826(12) 0.8427(7) 0.7667(5) 0.050(4) Uani 1 1 d . . . . .
C17 C 0.7721(13) 0.8182(8) 0.7596(6) 0.062(4) Uani 1 1 d . . . . .
H17 H 0.7319 0.8353 0.7339 0.074 Uiso 1 1 calc R U . . .
C18 C 0.7190(12) 0.7702(9) 0.7885(6) 0.062(4) Uani 1 1 d . . . . .
H18 H 0.6424 0.7528 0.7826 0.075 Uiso 1 1 calc R U . . .
C19 C 0.7769(13) 0.7473(8) 0.8260(6) 0.062(4) Uani 1 1 d . . . . .
H19 H 0.7410 0.7158 0.8475 0.074 Uiso 1 1 calc R U . . .
C20 C 0.8878(12) 0.7701(7) 0.8326(5) 0.046(3) Uani 1 1 d . . . . .
H20 H 0.9276 0.7519 0.8578 0.055 Uiso 1 1 calc R U . . .
C21 C 0.9508(12) 0.8927(7) 0.7389(5) 0.048(3) Uani 1 1 d . . . . .
C22 C 1.0602(12) 0.9126(8) 0.7544(4) 0.046(3) Uani 1 1 d . . . . .
C23 C 1.1273(11) 0.9622(7) 0.7286(4) 0.044(3) Uani 1 1 d . . . . .
H23 H 1.2034 0.9780 0.7387 0.053 Uiso 1 1 calc R U . . .
C24 C 1.0807(12) 0.9877(8) 0.6884(5) 0.050(4) Uani 1 1 d . . . . .
C25 C 0.9725(14) 0.9693(9) 0.6733(6) 0.062(4) Uani 1 1 d . . . . .
H25 H 0.9439 0.9888 0.6455 0.074 Uiso 1 1 calc R U . . .
C26 C 0.9057(13) 0.9226(9) 0.6983(6) 0.065(4) Uani 1 1 d . . . . .
H26 H 0.8297 0.9102 0.6888 0.078 Uiso 1 1 calc R U . . .
C28 C 1.2055(18) 0.9612(14) 0.6160(7) 0.088(6) Uani 1 1 d . . . . .
C30 C 1.1471(10) 0.9389(7) 0.9173(5) 0.043(3) Uani 1 1 d . . . . .
C31 C 1.1664(11) 1.0005(8) 0.9589(5) 0.050(4) Uani 1 1 d . . . . .
H31 H 1.1892 0.9897 0.9907 0.060 Uiso 1 1 calc R U . . .
C32 C 1.1530(11) 1.0765(7) 0.9550(5) 0.050(4) Uani 1 1 d . . . . .
C33 C 1.1185(11) 1.0877(8) 0.9072(5) 0.048(3) Uani 1 1 d . . . . .
H33 H 1.1080 1.1396 0.9028 0.058 Uiso 1 1 calc R U . . .
C34 C 1.0998(10) 1.0278(7) 0.8677(5) 0.043(3) Uani 1 1 d . . . . .
H34 H 1.0749 1.0381 0.8360 0.051 Uiso 1 1 calc R U . . .
C35 C 1.1560(10) 0.8560(7) 0.9188(4) 0.041(3) Uani 1 1 d . . . . .
C37 C 1.1431(11) 0.7291(7) 0.8709(5) 0.050(4) Uani 1 1 d . . . . .
H37 H 1.1310 0.6950 0.8392 0.060 Uiso 1 1 calc R U . . .
C38 C 1.1631(13) 0.6947(9) 0.9129(5) 0.065(4) Uani 1 1 d . . . . .
H38 H 1.1648 0.6388 0.9095 0.078 Uiso 1 1 calc R U . . .
C39 C 1.1806(13) 0.7443(8) 0.9600(5) 0.063(4) Uani 1 1 d . . . . .
C40 C 1.1735(12) 0.8245(8) 0.9615(5) 0.056(4) Uani 1 1 d . . . . .
H40 H 1.1809 0.8589 0.9928 0.067 Uiso 1 1 calc R U . . .
C41 C 1.1977(14) 0.7075(8) 1.0061(5) 0.081(5) Uani 1 1 d D U . . .
C42 C 1.295(2) 0.6695(18) 1.0015(9) 0.096(8) Uani 0.63(3) 1 d D U P A 1
H42A H 1.3100 0.6446 1.0305 0.144 Uiso 0.63(3) 1 calc R U P A 1
H42B H 1.2770 0.6269 0.9713 0.144 Uiso 0.63(3) 1 calc R U P A 1
H42C H 1.3595 0.7134 0.9999 0.144 Uiso 0.63(3) 1 calc R U P A 1
C43 C 1.0981(19) 0.6332(14) 1.0056(9) 0.089(8) Uani 0.63(3) 1 d D U P A 1
H43A H 1.1099 0.6098 1.0355 0.134 Uiso 0.63(3) 1 calc R U P A 1
H43B H 1.0336 0.6526 1.0050 0.134 Uiso 0.63(3) 1 calc R U P A 1
H43C H 1.0882 0.5907 0.9761 0.134 Uiso 0.63(3) 1 calc R U P A 1
C44 C 1.229(2) 0.7690(12) 1.0553(7) 0.076(7) Uani 0.63(3) 1 d D U P A 1
H44A H 1.2382 0.7395 1.0827 0.114 Uiso 0.63(3) 1 calc R U P A 1
H44B H 1.2967 0.8109 1.0558 0.114 Uiso 0.63(3) 1 calc R U P A 1
H44C H 1.1720 0.7960 1.0591 0.114 Uiso 0.63(3) 1 calc R U P A 1
C43A C 1.302(3) 0.766(3) 1.0387(19) 0.093(18) Uiso 0.37(3) 1 d D . P A 2
H43D H 1.3177 0.7459 1.0693 0.140 Uiso 0.37(3) 1 calc R U P A 2
H43E H 1.3618 0.7690 1.0206 0.140 Uiso 0.37(3) 1 calc R U P A 2
H43F H 1.2929 0.8218 1.0469 0.140 Uiso 0.37(3) 1 calc R U P A 2
C42A C 1.102(4) 0.715(4) 1.032(2) 0.16(3) Uiso 0.37(3) 1 d D . P A 2
H42D H 1.1067 0.6926 1.0626 0.243 Uiso 0.37(3) 1 calc R U P A 2
H42E H 1.1040 0.7739 1.0404 0.243 Uiso 0.37(3) 1 calc R U P A 2
H42F H 1.0335 0.6846 1.0098 0.243 Uiso 0.37(3) 1 calc R U P A 2
C44A C 1.203(5) 0.6168(18) 0.996(2) 0.14(3) Uiso 0.37(3) 1 d D . P A 2
H44D H 1.2138 0.5980 1.0276 0.211 Uiso 0.37(3) 1 calc R U P A 2
H44E H 1.1348 0.5814 0.9754 0.211 Uiso 0.37(3) 1 calc R U P A 2
H44F H 1.2624 0.6136 0.9788 0.211 Uiso 0.37(3) 1 calc R U P A 2
C45 C 1.1728(12) 1.1453(7) 1.0008(5) 0.067(4) Uani 1 1 d D U . . .
C46 C 1.2839(15) 1.1536(13) 1.0313(7) 0.084(6) Uani 0.78(2) 1 d D U P B 1
H46A H 1.3398 1.1714 1.0117 0.126 Uiso 0.78(2) 1 calc R U P B 1
H46B H 1.2971 1.1948 1.0618 0.126 Uiso 0.78(2) 1 calc R U P B 1
H46C H 1.2856 1.1000 1.0397 0.126 Uiso 0.78(2) 1 calc R U P B 1
C47 C 1.176(2) 1.2291(10) 0.9853(7) 0.091(7) Uani 0.78(2) 1 d D U P B 1
H47A H 1.2357 1.2444 0.9672 0.137 Uiso 0.78(2) 1 calc R U P B 1
H47B H 1.1081 1.2246 0.9639 0.137 Uiso 0.78(2) 1 calc R U P B 1
H47C H 1.1877 1.2717 1.0150 0.137 Uiso 0.78(2) 1 calc R U P B 1
C48 C 1.0824(17) 1.1179(11) 1.0290(8) 0.081(6) Uani 0.78(2) 1 d D U P B 1
H48A H 1.0132 1.1133 1.0083 0.122 Uiso 0.78(2) 1 calc R U P B 1
H48B H 1.0821 1.0639 1.0375 0.122 Uiso 0.78(2) 1 calc R U P B 1
H48C H 1.0936 1.1586 1.0595 0.122 Uiso 0.78(2) 1 calc R U P B 1
C47A C 1.182(5) 1.113(3) 1.0494(13) 0.050(18) Uiso 0.22(2) 1 d D . P B 2
H47D H 1.1949 1.1588 1.0774 0.075 Uiso 0.22(2) 1 calc R U P B 2
H47E H 1.1156 1.0706 1.0497 0.075 Uiso 0.22(2) 1 calc R U P B 2
H47F H 1.2429 1.0889 1.0524 0.075 Uiso 0.22(2) 1 calc R U P B 2
C46A C 1.076(4) 1.183(5) 0.997(3) 0.14(5) Uiso 0.22(2) 1 d D . P B 2
H46D H 1.0693 1.2042 0.9655 0.216 Uiso 0.22(2) 1 calc R U P B 2
H46E H 1.0095 1.1406 0.9968 0.216 Uiso 0.22(2) 1 calc R U P B 2
H46F H 1.0886 1.2290 1.0246 0.216 Uiso 0.22(2) 1 calc R U P B 2
C48A C 1.276(3) 1.215(3) 1.001(2) 0.06(2) Uiso 0.22(2) 1 d D . P B 2
H48D H 1.2685 1.2349 0.9692 0.091 Uiso 0.22(2) 1 calc R U P B 2
H48E H 1.2856 1.2604 1.0283 0.091 Uiso 0.22(2) 1 calc R U P B 2
H48F H 1.3382 1.1929 1.0039 0.091 Uiso 0.22(2) 1 calc R U P B 2
C52 C 0.6539(12) 0.1881(8) 0.7324(5) 0.051(4) Uani 1 1 d . . . . .
C53 C 0.6687(13) 0.1118(8) 0.7390(5) 0.061(4) Uani 1 1 d . . . . .
H53 H 0.7222 0.1094 0.7652 0.074 Uiso 1 1 calc R U . . .
C54 C 0.6082(13) 0.0423(8) 0.7086(5) 0.059(4) Uani 1 1 d . . . . .
H54 H 0.6183 -0.0096 0.7132 0.070 Uiso 1 1 calc R U . . .
C55 C 0.5302(13) 0.0460(7) 0.6701(6) 0.061(4) Uani 1 1 d . . . . .
H55 H 0.4869 -0.0034 0.6483 0.073 Uiso 1 1 calc R U . . .
C56 C 0.5157(11) 0.1231(7) 0.6635(5) 0.049(3) Uani 1 1 d . . . . .
H56 H 0.4616 0.1257 0.6376 0.058 Uiso 1 1 calc R U . . .
C57 C 0.7167(11) 0.2701(8) 0.7626(5) 0.050(3) Uani 1 1 d . . . . .
C58 C 0.6922(11) 0.3395(7) 0.7460(5) 0.046(3) Uani 1 1 d . . . . .
C59 C 0.7516(12) 0.4168(8) 0.7726(5) 0.055(4) Uani 1 1 d . . . . .
H59 H 0.7407 0.4650 0.7618 0.066 Uiso 1 1 calc R U . . .
C60 C 0.8263(13) 0.4249(8) 0.8144(5) 0.058(4) Uani 1 1 d . . . . .
C61 C 0.8463(13) 0.3554(8) 0.8306(5) 0.066(5) Uani 1 1 d . . . . .
H61 H 0.8971 0.3610 0.8598 0.079 Uiso 1 1 calc R U . . .
C62 C 0.7908(14) 0.2791(9) 0.8031(5) 0.066(4) Uani 1 1 d . . . . .
H62 H 0.8050 0.2312 0.8130 0.079 Uiso 1 1 calc R U . . .
C64 C 0.791(3) 0.5420(11) 0.8846(8) 0.109(8) Uani 1 1 d . . . . .
C66 C 0.5066(13) 0.4571(8) 0.7219(6) 0.062(4) Uani 1 1 d . . . . .
C67 C 0.4976(16) 0.5361(9) 0.7242(6) 0.080(5) Uani 1 1 d . . . . .
H67 H 0.4588 0.5561 0.7474 0.096 Uiso 1 1 calc R U . . .
C68 C 0.5426(17) 0.5868(9) 0.6941(7) 0.085(6) Uani 1 1 d . . . . .
H68 H 0.5344 0.6409 0.6955 0.102 Uiso 1 1 calc R U . . .
C69 C 0.6004(13) 0.5565(9) 0.6616(5) 0.064(4) Uani 1 1 d . . . . .
H69 H 0.6363 0.5906 0.6413 0.076 Uiso 1 1 calc R U . . .
C70 C 0.6052(11) 0.4792(8) 0.6591(5) 0.053(4) Uani 1 1 d . . . . .
H70 H 0.6420 0.4585 0.6351 0.064 Uiso 1 1 calc R U . . .
C71 C 0.4578(12) 0.3968(8) 0.7510(6) 0.058(4) Uani 1 1 d . . . . .
C72 C 0.4760(11) 0.3177(8) 0.7398(5) 0.048(3) Uani 1 1 d . . . . .
C73 C 0.4313(11) 0.2599(8) 0.7655(5) 0.050(4) Uani 1 1 d . . . . .
H73 H 0.4381 0.2054 0.7584 0.060 Uiso 1 1 calc R U . . .
C74 C 0.3753(13) 0.2808(9) 0.8024(5) 0.059(4) Uani 1 1 d . . . . .
C75 C 0.3629(13) 0.3590(9) 0.8137(6) 0.069(4) Uani 1 1 d . . . . .
H75 H 0.3256 0.3723 0.8394 0.083 Uiso 1 1 calc R U . . .
C76 C 0.4036(15) 0.4145(9) 0.7882(6) 0.072(5) Uani 1 1 d . . . . .
H76 H 0.3954 0.4685 0.7956 0.086 Uiso 1 1 calc R U . . .
C78 C 0.440(2) 0.2208(14) 0.8860(7) 0.089(6) Uani 1 1 d . . . . .
C80 C 0.4805(12) 0.2611(8) 0.5802(5) 0.050(4) Uani 1 1 d . . . . .
C81 C 0.4059(14) 0.2300(9) 0.5350(5) 0.063(4) Uani 1 1 d . . . . .
H81 H 0.4300 0.2251 0.5041 0.076 Uiso 1 1 calc R U . . .
C82 C 0.2975(14) 0.2072(10) 0.5368(6) 0.069(5) Uani 1 1 d . . . . .
C83 C 0.2657(13) 0.2168(9) 0.5813(6) 0.064(4) Uani 1 1 d . . . . .
H83 H 0.1912 0.2017 0.5830 0.077 Uiso 1 1 calc R U . . .
C84 C 0.3417(13) 0.2485(8) 0.6243(5) 0.052(4) Uani 1 1 d . . . . .
H84 H 0.3184 0.2562 0.6552 0.062 Uiso 1 1 calc R U . . .
C85 C 0.5974(12) 0.2854(7) 0.5814(5) 0.046(3) Uani 1 1 d . . . . .
C87 C 0.7642(13) 0.3303(7) 0.6342(5) 0.048(3) Uani 1 1 d . . . . .
H87 H 0.8052 0.3446 0.6669 0.058 Uiso 1 1 calc R U . . .
C88 C 0.8180(13) 0.3342(9) 0.5949(6) 0.065(4) Uani 1 1 d . . . . .
H88 H 0.8945 0.3515 0.6003 0.078 Uiso 1 1 calc R U . . .
C89 C 0.7565(17) 0.3116(10) 0.5466(5) 0.076(5) Uani 1 1 d . . . . .
C90 C 0.6444(12) 0.2872(9) 0.5413(5) 0.052(3) Uani 1 1 d . . . . .
H90 H 0.6011 0.2717 0.5091 0.062 Uiso 1 1 calc R U . . .
C91 C 0.8160(14) 0.3191(11) 0.5021(6) 0.106(6) Uani 1 1 d D U . . .
C92 C 0.9401(15) 0.349(2) 0.5187(8) 0.120(9) Uani 0.76(2) 1 d D U P C 1
H92A H 0.9604 0.4018 0.5424 0.180 Uiso 0.76(2) 1 calc R U P C 1
H92B H 0.9643 0.3077 0.5346 0.180 Uiso 0.76(2) 1 calc R U P C 1
H92C H 0.9741 0.3570 0.4897 0.180 Uiso 0.76(2) 1 calc R U P C 1
C93 C 0.780(2) 0.3855(15) 0.4755(9) 0.115(9) Uani 0.76(2) 1 d D U P C 1
H93A H 0.8058 0.4395 0.4978 0.172 Uiso 0.76(2) 1 calc R U P C 1
H93B H 0.8116 0.3889 0.4454 0.172 Uiso 0.76(2) 1 calc R U P C 1
H93C H 0.7017 0.3694 0.4665 0.172 Uiso 0.76(2) 1 calc R U P C 1
C94 C 0.774(2) 0.2374(13) 0.4651(8) 0.101(8) Uani 0.76(2) 1 d D U P C 1
H94A H 0.8105 0.2410 0.4367 0.151 Uiso 0.76(2) 1 calc R U P C 1
H94B H 0.7875 0.1926 0.4812 0.151 Uiso 0.76(2) 1 calc R U P C 1
H94C H 0.6961 0.2261 0.4538 0.151 Uiso 0.76(2) 1 calc R U P C 1
C92A C 0.737(5) 0.285(4) 0.4518(17) 0.10(3) Uiso 0.24(2) 1 d D . P C 2
H92D H 0.6940 0.2281 0.4517 0.143 Uiso 0.24(2) 1 calc R U P C 2
H92E H 0.6896 0.3198 0.4471 0.143 Uiso 0.24(2) 1 calc R U P C 2
H92F H 0.7785 0.2838 0.4248 0.143 Uiso 0.24(2) 1 calc R U P C 2
C93A C 0.896(5) 0.265(4) 0.507(3) 0.11(3) Uiso 0.24(2) 1 d D . P C 2
H93D H 0.8559 0.2075 0.5069 0.163 Uiso 0.24(2) 1 calc R U P C 2
H93E H 0.9342 0.2657 0.4787 0.163 Uiso 0.24(2) 1 calc R U P C 2
H93F H 0.9487 0.2870 0.5379 0.163 Uiso 0.24(2) 1 calc R U P C 2
C94A C 0.884(4) 0.4082(18) 0.502(2) 0.059(19) Uiso 0.24(2) 1 d D . P C 2
H94D H 0.9193 0.4083 0.4732 0.089 Uiso 0.24(2) 1 calc R U P C 2
H94E H 0.8372 0.4447 0.5010 0.089 Uiso 0.24(2) 1 calc R U P C 2
H94F H 0.9391 0.4281 0.5325 0.089 Uiso 0.24(2) 1 calc R U P C 2
C95 C 0.2110(14) 0.1689(11) 0.4889(6) 0.096(5) Uani 1 1 d D U . . .
C96 C 0.221(2) 0.2287(17) 0.4530(9) 0.090(9) Uani 0.58(2) 1 d D U P D 1
H96A H 0.2968 0.2482 0.4495 0.136 Uiso 0.58(2) 1 calc R U P D 1
H96B H 0.1770 0.2004 0.4206 0.136 Uiso 0.58(2) 1 calc R U P D 1
H96C H 0.1968 0.2760 0.4658 0.136 Uiso 0.58(2) 1 calc R U P D 1
C97 C 0.249(2) 0.0952(16) 0.4636(10) 0.095(9) Uani 0.58(2) 1 d D U P D 1
H97A H 0.2451 0.0535 0.4847 0.143 Uiso 0.58(2) 1 calc R U P D 1
H97B H 0.2030 0.0701 0.4312 0.143 Uiso 0.58(2) 1 calc R U P D 1
H97C H 0.3241 0.1162 0.4591 0.143 Uiso 0.58(2) 1 calc R U P D 1
C98 C 0.0961(18) 0.135(2) 0.4972(11) 0.110(10) Uani 0.58(2) 1 d D U P D 1
H98A H 0.0955 0.0966 0.5206 0.166 Uiso 0.58(2) 1 calc R U P D 1
H98B H 0.0694 0.1803 0.5107 0.166 Uiso 0.58(2) 1 calc R U P D 1
H98C H 0.0496 0.1047 0.4655 0.166 Uiso 0.58(2) 1 calc R U P D 1
C97A C 0.133(3) 0.228(2) 0.4894(17) 0.098(16) Uiso 0.42(2) 1 d D . P D 2
H97D H 0.1028 0.2290 0.5197 0.147 Uiso 0.42(2) 1 calc R U P D 2
H97E H 0.1750 0.2848 0.4882 0.147 Uiso 0.42(2) 1 calc R U P D 2
H97F H 0.0749 0.2079 0.4604 0.147 Uiso 0.42(2) 1 calc R U P D 2
C96A C 0.135(3) 0.0857(16) 0.4924(14) 0.070(12) Uiso 0.42(2) 1 d D . P D 2
H96D H 0.1128 0.0897 0.5249 0.105 Uiso 0.42(2) 1 calc R U P D 2
H96E H 0.0708 0.0716 0.4662 0.105 Uiso 0.42(2) 1 calc R U P D 2
H96F H 0.1716 0.0426 0.4883 0.105 Uiso 0.42(2) 1 calc R U P D 2
C98A C 0.253(3) 0.173(3) 0.4405(12) 0.100(17) Uiso 0.42(2) 1 d D . P D 2
H98D H 0.3006 0.2289 0.4423 0.150 Uiso 0.42(2) 1 calc R U P D 2
H98E H 0.2929 0.1324 0.4351 0.150 Uiso 0.42(2) 1 calc R U P D 2
H98F H 0.1920 0.1615 0.4130 0.150 Uiso 0.42(2) 1 calc R U P D 2

loop_
_atom_site_aniso_label
_atom_site_aniso_U_11
_atom_site_aniso_U_22
_atom_site_aniso_U_33
_atom_site_aniso_U_23
_atom_site_aniso_U_13
_atom_site_aniso_U_12
Ir1 0.0435(4) 0.0375(3) 0.0376(3) 0.0094(2) 0.0034(2) 0.0055(2)
Ir51 0.0550(4) 0.0336(3) 0.0370(3) 0.0101(2) 0.0064(3) 0.0092(2)
S13 0.076(3) 0.052(2) 0.064(3) -0.0078(19) 0.007(2) 0.004(2)
S27 0.071(3) 0.069(2) 0.052(2) 0.0262(19) 0.010(2) 0.008(2)
S63 0.123(4) 0.045(2) 0.069(3) -0.003(2) -0.024(3) 0.004(2)
S77 0.078(3) 0.059(2) 0.059(2) 0.0229(19) 0.022(2) 0.005(2)
P1 0.055(3) 0.075(3) 0.062(3) 0.016(2) 0.001(2) 0.020(2)
P51 0.075(3) 0.052(2) 0.041(2) 0.0087(16) 0.0069(19) 0.025(2)
F1 0.077(8) 0.086(7) 0.142(10) 0.043(6) -0.002(6) 0.004(6)
F2 0.072(7) 0.084(6) 0.087(6) 0.024(5) 0.007(5) 0.035(5)
F3 0.100(7) 0.086(6) 0.058(5) 0.012(4) 0.006(5) 0.038(5)
F4 0.074(7) 0.103(7) 0.084(6) 0.038(5) 0.008(5) 0.014(5)
F5 0.111(9) 0.121(8) 0.068(6) 0.003(5) -0.007(6) 0.067(7)
F6 0.143(10) 0.103(7) 0.058(6) 0.005(5) -0.009(6) 0.049(7)
F14 0.121(10) 0.235(15) 0.079(8) 0.079(9) 0.035(7) 0.033(10)
F15 0.098(9) 0.177(12) 0.065(7) -0.012(7) -0.009(6) 0.013(8)
F16 0.092(8) 0.101(8) 0.086(7) 0.018(6) 0.003(6) 0.033(6)
F28 0.087(8) 0.107(8) 0.109(8) 0.019(7) 0.021(6) 0.043(6)
F29 0.114(10) 0.181(12) 0.074(7) 0.031(7) 0.043(7) 0.034(8)
F30 0.096(10) 0.146(10) 0.115(9) -0.055(8) 0.004(7) 0.007(8)
F51 0.116(8) 0.056(5) 0.082(6) 0.021(4) 0.037(6) 0.005(5)
F52 0.127(8) 0.073(6) 0.081(6) 0.035(5) 0.047(6) 0.063(6)
F53 0.086(7) 0.153(9) 0.049(5) 0.024(5) 0.013(5) 0.060(7)
F54 0.082(7) 0.059(5) 0.096(7) 0.000(5) -0.003(5) 0.010(5)
F55 0.085(7) 0.071(5) 0.080(6) 0.016(4) 0.010(5) 0.046(5)
F56 0.093(7) 0.092(6) 0.042(5) 0.020(4) 0.010(4) 0.009(5)
F64 0.35(2) 0.133(11) 0.095(9) 0.058(8) 0.102(12) 0.117(13)
F65 0.35(2) 0.081(8) 0.078(8) -0.024(6) 0.002(10) 0.082(11)
F66 0.168(14) 0.100(9) 0.123(11) 0.017(8) 0.036(9) 0.062(9)
F78 0.173(12) 0.111(8) 0.066(6) 0.052(6) 0.019(7) 0.035(8)
F79 0.182(13) 0.093(8) 0.077(7) -0.004(6) -0.030(8) 0.018(8)
F80 0.099(10) 0.117(9) 0.120(10) 0.052(8) -0.008(8) 0.012(7)
O13 0.090(10) 0.085(8) 0.135(12) -0.054(8) 0.008(8) 0.008(7)
O14 0.078(8) 0.052(6) 0.076(7) 0.001(5) 0.004(6) -0.015(5)
O27 0.072(8) 0.072(6) 0.054(6) 0.019(5) 0.010(6) -0.011(6)
O28 0.091(9) 0.117(9) 0.075(8) 0.064(7) 0.022(6) 0.033(7)
O63 0.173(15) 0.068(8) 0.122(12) -0.012(7) -0.085(12) 0.010(8)
O64 0.112(10) 0.056(6) 0.085(8) 0.009(6) -0.009(7) -0.001(6)
O77 0.107(10) 0.085(8) 0.124(11) 0.052(7) 0.069(9) 0.024(7)
O78 0.104(9) 0.059(6) 0.067(7) 0.028(5) 0.018(6) -0.007(6)
N1 0.042(7) 0.047(6) 0.043(6) 0.014(5) -0.004(5) 0.002(5)
N15 0.038(7) 0.043(6) 0.045(6) 0.004(5) 0.002(5) 0.006(5)
N29 0.053(8) 0.044(6) 0.033(6) 0.005(5) 0.001(5) 0.010(5)
N36 0.046(8) 0.041(6) 0.057(7) 0.020(5) -0.001(6) 0.008(5)
N51 0.063(8) 0.034(5) 0.038(6) 0.010(5) 0.008(5) 0.012(5)
N65 0.059(8) 0.049(6) 0.037(6) 0.021(5) 0.006(6) 0.018(6)
N79 0.070(10) 0.040(6) 0.038(6) 0.014(5) 0.011(6) 0.019(6)
N86 0.062(10) 0.044(6) 0.035(6) 0.011(5) 0.008(6) 0.012(6)
C2 0.052(11) 0.052(8) 0.045(8) 0.016(7) 0.009(7) 0.005(7)
C3 0.047(12) 0.086(11) 0.065(10) 0.013(9) 0.008(9) 0.019(9)
C4 0.034(10) 0.084(11) 0.090(13) 0.026(10) -0.004(9) 0.004(9)
C5 0.064(13) 0.045(8) 0.073(11) -0.006(8) 0.008(9) 0.008(8)
C6 0.041(10) 0.054(8) 0.049(8) 0.015(7) -0.007(7) 0.000(7)
C7 0.039(9) 0.051(8) 0.055(9) 0.009(7) 0.014(7) 0.008(7)
C8 0.054(10) 0.046(7) 0.039(7) 0.015(6) 0.002(7) 0.006(7)
C9 0.053(10) 0.050(8) 0.035(7) 0.003(6) 0.001(6) 0.005(7)
C10 0.050(11) 0.046(8) 0.063(10) 0.009(7) 0.006(8) 0.013(7)
C11 0.078(13) 0.061(9) 0.048(9) -0.013(7) 0.008(8) 0.019(9)
C12 0.050(11) 0.065(10) 0.082(12) 0.000(9) 0.020(9) 0.004(8)
C14 0.094(16) 0.112(16) 0.046(10) 0.011(11) 0.017(11) 0.003(13)
C16 0.032(10) 0.038(7) 0.071(10) 0.002(7) -0.002(7) 0.004(6)
C17 0.057(12) 0.043(8) 0.080(11) 0.012(7) 0.000(9) 0.011(7)
C18 0.031(9) 0.075(10) 0.077(11) 0.021(9) 0.010(8) 0.004(8)
C19 0.063(13) 0.045(8) 0.080(11) 0.014(7) 0.037(9) 0.009(8)
C20 0.049(11) 0.046(7) 0.036(7) 0.008(6) 0.012(6) 0.000(6)
C21 0.046(11) 0.044(7) 0.042(8) 0.010(6) -0.008(7) -0.001(6)
C22 0.060(11) 0.046(7) 0.031(7) 0.009(6) 0.007(7) 0.012(7)
C23 0.048(9) 0.051(7) 0.036(7) 0.020(6) 0.007(6) 0.013(6)
C24 0.044(11) 0.055(8) 0.040(8) 0.012(6) -0.002(7) -0.002(7)
C25 0.069(13) 0.062(9) 0.056(9) 0.026(7) 0.006(9) 0.016(8)
C26 0.049(11) 0.072(10) 0.064(10) 0.012(8) -0.013(8) 0.010(8)
C28 0.087(16) 0.123(16) 0.046(10) 0.003(11) 0.016(11) 0.021(14)
C30 0.042(9) 0.029(6) 0.049(8) 0.004(6) 0.008(6) -0.001(6)
C31 0.065(10) 0.045(8) 0.044(8) 0.022(6) 0.013(7) 0.011(7)
C32 0.063(10) 0.037(7) 0.040(8) 0.008(6) 0.011(7) -0.003(6)
C33 0.047(9) 0.041(7) 0.060(9) 0.017(7) 0.027(7) 0.006(6)
C34 0.053(9) 0.033(7) 0.042(7) 0.009(6) 0.009(6) 0.010(6)
C35 0.046(9) 0.040(7) 0.036(7) 0.008(6) -0.002(6) 0.014(6)
C37 0.064(10) 0.032(7) 0.048(8) 0.005(6) -0.002(7) 0.010(6)
C38 0.089(13) 0.048(8) 0.055(9) 0.015(7) -0.002(8) 0.017(8)
C39 0.072(11) 0.048(8) 0.054(9) 0.025(7) -0.019(8) -0.001(7)
C40 0.074(11) 0.058(9) 0.040(8) 0.012(6) 0.009(7) 0.024(8)
C41 0.120(13) 0.063(8) 0.062(8) 0.029(7) 0.000(8) 0.027(8)
C42 0.130(16) 0.097(16) 0.067(15) 0.029(12) -0.006(11) 0.049(12)
C43 0.129(15) 0.075(12) 0.060(14) 0.041(10) -0.003(10) 0.019(10)
C44 0.106(18) 0.067(11) 0.056(10) 0.031(8) -0.004(10) 0.026(11)
C45 0.110(11) 0.043(6) 0.039(7) 0.000(5) 0.019(6) 0.007(6)
C46 0.120(12) 0.075(12) 0.047(10) -0.005(9) 0.015(8) 0.016(9)
C47 0.156(19) 0.046(8) 0.063(12) 0.002(8) 0.026(11) 0.017(9)
C48 0.130(14) 0.052(10) 0.064(12) 0.013(9) 0.039(10) 0.016(9)
C52 0.064(10) 0.044(7) 0.036(7) 0.012(6) -0.004(7) 0.005(7)
C53 0.098(13) 0.037(7) 0.052(9) 0.015(6) 0.001(8) 0.026(8)
C54 0.080(12) 0.034(7) 0.060(9) 0.005(6) -0.004(8) 0.023(7)
C55 0.073(12) 0.028(7) 0.071(10) 0.003(6) 0.014(9) -0.001(7)
C56 0.045(9) 0.032(7) 0.063(9) 0.003(6) 0.009(7) 0.005(6)
C57 0.053(10) 0.041(7) 0.053(9) 0.011(6) 0.001(7) 0.012(6)
C58 0.049(9) 0.038(7) 0.048(8) 0.014(6) 0.006(6) 0.007(6)
C59 0.077(11) 0.040(7) 0.042(8) 0.013(6) 0.012(8) 0.003(7)
C60 0.075(11) 0.037(7) 0.048(9) -0.006(6) -0.001(8) 0.002(7)
C61 0.087(13) 0.046(8) 0.048(9) 0.008(7) -0.018(8) 0.005(8)
C62 0.088(13) 0.052(9) 0.054(9) 0.017(7) -0.005(9) 0.018(8)
C64 0.21(3) 0.055(11) 0.064(13) 0.018(10) 0.023(15) 0.040(14)
C66 0.094(13) 0.042(8) 0.061(9) 0.026(7) 0.028(9) 0.024(8)
C67 0.136(16) 0.062(10) 0.080(11) 0.035(9) 0.069(11) 0.055(10)
C68 0.148(18) 0.050(9) 0.093(13) 0.046(9) 0.056(12) 0.052(11)
C69 0.094(13) 0.063(9) 0.062(10) 0.045(8) 0.038(9) 0.041(9)
C70 0.058(10) 0.053(8) 0.057(9) 0.027(7) 0.021(7) 0.017(7)
C71 0.061(10) 0.055(9) 0.073(10) 0.032(8) 0.023(8) 0.026(8)
C72 0.057(10) 0.042(7) 0.048(8) 0.008(6) 0.005(7) 0.019(7)
C73 0.055(10) 0.042(7) 0.049(8) 0.017(6) 0.000(7) 0.009(7)
C74 0.071(11) 0.056(9) 0.056(9) 0.030(7) 0.014(8) 0.014(8)
C75 0.088(13) 0.061(10) 0.079(11) 0.034(8) 0.043(9) 0.031(9)
C76 0.109(14) 0.049(9) 0.079(11) 0.022(8) 0.046(10) 0.041(9)
C78 0.110(19) 0.103(16) 0.049(11) 0.034(11) 0.011(11) 0.014(13)
C80 0.068(11) 0.041(7) 0.044(8) 0.015(6) 0.014(8) 0.014(7)
C81 0.054(12) 0.077(10) 0.047(9) 0.013(7) -0.006(8) 0.003(8)
C82 0.059(13) 0.083(11) 0.054(10) 0.020(8) -0.013(9) 0.011(9)
C83 0.058(11) 0.079(10) 0.058(10) 0.033(8) 0.009(9) 0.013(8)
C84 0.053(11) 0.055(8) 0.045(9) 0.017(6) 0.017(8) 0.001(7)
C85 0.060(11) 0.039(7) 0.047(9) 0.008(6) 0.018(8) 0.023(7)
C87 0.049(11) 0.038(7) 0.054(9) 0.007(6) 0.001(7) 0.009(7)
C88 0.048(10) 0.071(10) 0.067(11) 0.001(8) 0.015(8) 0.004(8)
C89 0.110(17) 0.073(10) 0.039(9) -0.003(7) 0.025(9) 0.018(10)
C90 0.036(10) 0.072(9) 0.047(8) 0.002(7) 0.013(7) 0.018(7)
C91 0.104(12) 0.132(13) 0.056(10) -0.013(8) 0.035(8) -0.003(10)
C92 0.102(12) 0.18(2) 0.053(12) -0.015(13) 0.040(9) -0.003(11)
C93 0.128(19) 0.139(16) 0.060(14) -0.002(10) 0.042(12) 0.006(13)
C94 0.090(16) 0.135(14) 0.055(12) -0.015(9) 0.023(11) 0.009(11)
C95 0.091(12) 0.128(12) 0.057(9) 0.033(8) -0.004(9) 0.008(9)
C96 0.081(19) 0.134(16) 0.044(13) 0.032(12) -0.009(12) 0.012(13)
C97 0.072(14) 0.119(13) 0.066(13) 0.019(10) -0.025(10) -0.005(10)
C98 0.086(13) 0.17(2) 0.056(16) 0.034(16) -0.011(11) 0.000(12)

loop_
_atom_type_symbol
_atom_type_description
_atom_type_scat_dispersion_real
_atom_type_scat_dispersion_imag
_atom_type_scat_source
C C 0.0033 0.0016
;
International Tables for Crystallography
(Vol. C, Tables 4.2.6.8 and 6.1.1.4)
;
H H 0.0000 0.0000
;
International Tables for Crystallography
(Vol. C, Table 6.1.1.4)
;
F F 0.0171 0.0103
;
International Tables for Crystallography
(Vol. C, Tables 4.2.6.8 and 6.1.1.4)
;
Ir Ir -1.4442 7.9887
;
International Tables for Crystallography
(Vol. C, Tables 4.2.6.8 and 6.1.1.4)
;
N N 0.0061 0.0033
;
International Tables for Crystallography
(Vol. C, Tables 4.2.6.8 and 6.1.1.4)
;
O O 0.0106 0.0060
;
International Tables for Crystallography
(Vol. C, Tables 4.2.6.8 and 6.1.1.4)
;
P P 0.1023 0.0942
;
International Tables for Crystallography
(Vol. C, Tables 4.2.6.8 and 6.1.1.4)
;
S S 0.1246 0.1234
;
International Tables for Crystallography
(Vol. C, Tables 4.2.6.8 and 6.1.1.4)
;

loop_
_geom_angle_atom_site_label_1
_geom_angle_atom_site_label_2
_geom_angle_atom_site_label_3
_geom_angle
C22 Ir1 C8 85.0(5)
C22 Ir1 N15 80.2(5)
C8 Ir1 N15 94.9(5)
C22 Ir1 N1 94.4(5)
C8 Ir1 N1 80.1(5)
N15 Ir1 N1 172.9(4)
C22 Ir1 N29 99.1(4)
C8 Ir1 N29 173.4(5)
N15 Ir1 N29 91.0(4)
N1 Ir1 N29 94.3(4)
C22 Ir1 N36 174.1(5)
C8 Ir1 N36 99.6(5)
N15 Ir1 N36 95.6(4)
N1 Ir1 N36 90.2(4)
N29 Ir1 N36 76.8(4)
C58 Ir51 C72 84.8(5)
C58 Ir51 N65 95.5(4)
C72 Ir51 N65 80.4(5)
C58 Ir51 N51 80.6(4)
C72 Ir51 N51 95.1(5)
N65 Ir51 N51 174.3(4)
C58 Ir51 N79 174.1(5)
C72 Ir51 N79 99.1(5)
N65 Ir51 N79 89.5(4)
N51 Ir51 N79 94.6(4)
C58 Ir51 N86 99.6(5)
C72 Ir51 N86 174.1(5)
N65 Ir51 N86 95.2(4)
N51 Ir51 N86 89.5(4)
N79 Ir51 N86 76.8(5)
O13 S13 O14 120.2(8)
O13 S13 C10 109.9(8)
O14 S13 C10 112.1(7)
O13 S13 C14 107.1(10)
O14 S13 C14 103.9(9)
C10 S13 C14 101.8(8)
O28 S27 O27 121.1(7)
O28 S27 C24 110.2(7)
O27 S27 C24 112.8(6)
O28 S27 C28 104.4(9)
O27 S27 C28 103.3(9)
C24 S27 C28 102.7(8)
O64 S63 O63 120.0(9)
O64 S63 C60 113.1(7)
O63 S63 C60 109.8(8)
O64 S63 C64 103.7(9)
O63 S63 C64 106.9(12)
C60 S63 C64 101.2(10)
O77 S77 O78 122.5(8)
O77 S77 C74 109.8(8)
O78 S77 C74 111.6(7)
O77 S77 C78 102.9(10)
O78 S77 C78 105.4(9)
C74 S77 C78 102.1(8)
F5 P1 F4 91.0(6)
F5 P1 F2 178.5(6)
F4 P1 F2 89.5(5)
F5 P1 F1 88.6(6)
F4 P1 F1 179.4(6)
F2 P1 F1 90.9(6)
F5 P1 F3 88.7(5)
F4 P1 F3 89.4(5)
F2 P1 F3 90.0(5)
F1 P1 F3 90.2(6)
F5 P1 F6 91.3(6)
F4 P1 F6 88.9(6)
F2 P1 F6 90.1(5)
F1 P1 F6 91.6(7)
F3 P1 F6 178.2(7)
F55 P51 F54 90.9(5)
F55 P51 F56 90.1(5)
F54 P51 F56 90.2(5)
F55 P51 F51 89.4(6)
F54 P51 F51 179.2(6)
F56 P51 F51 90.5(5)
F55 P51 F52 179.2(6)
F54 P51 F52 88.4(5)
F56 P51 F52 90.5(5)
F51 P51 F52 91.3(5)
F55 P51 F53 90.4(5)
F54 P51 F53 91.2(6)
F56 P51 F53 178.5(6)
F51 P51 F53 88.0(6)
F52 P51 F53 89.1(5)
C6 N1 C2 119.0(13)
C6 N1 Ir1 125.6(11)
C2 N1 Ir1 115.4(8)
C20 N15 C16 118.7(12)
C20 N15 Ir1 125.7(9)
C16 N15 Ir1 115.7(9)
C34 N29 C30 117.8(10)
C34 N29 Ir1 126.2(8)
C30 N29 Ir1 115.8(8)
C37 N36 C35 119.1(10)
C37 N36 Ir1 124.2(9)
C35 N36 Ir1 116.6(8)
C56 N51 C52 119.2(10)
C56 N51 Ir51 124.1(9)
C52 N51 Ir51 116.6(8)
C66 N65 C70 117.6(11)
C66 N65 Ir51 116.6(8)
C70 N65 Ir51 125.8(10)
C84 N79 C80 119.4(12)
C84 N79 Ir51 124.6(9)
C80 N79 Ir51 116.0(10)
C87 N86 C85 119.0(12)
C87 N86 Ir51 124.8(9)
C85 N86 Ir51 116.1(10)
C3 C2 N1 120.0(13)
C3 C2 C7 125.2(15)
N1 C2 C7 114.8(13)
C2 C3 C4 119.5(16)
C2 C3 H3 120.3
C4 C3 H3 120.3
C5 C4 C3 119.4(16)
C5 C4 H4 120.3
C3 C4 H4 120.3
C4 C5 C6 118.7(14)
C4 C5 H5 120.7
C6 C5 H5 120.7
N1 C6 C5 123.5(15)
N1 C6 H6 118.3
C5 C6 H6 118.3
C12 C7 C8 120.5(12)
C12 C7 C2 124.2(13)
C8 C7 C2 115.2(13)
C9 C8 C7 118.0(13)
C9 C8 Ir1 128.0(11)
C7 C8 Ir1 113.9(9)
C8 C9 C10 118.6(14)
C8 C9 H9 120.7
C10 C9 H9 120.7
C11 C10 C9 122.3(13)
C11 C10 S13 119.4(12)
C9 C10 S13 118.3(11)
C12 C11 C10 119.2(14)
C12 C11 H11 120.4
C10 C11 H11 120.4
C11 C12 C7 121.3(15)
C11 C12 H12 119.3
C7 C12 H12 119.3
F16 C14 F14 111.3(19)
F16 C14 F15 110.7(19)
F14 C14 F15 109.9(16)
F16 C14 S13 111.6(12)
F14 C14 S13 107.5(16)
F15 C14 S13 105.7(15)
C17 C16 N15 119.5(13)
C17 C16 C21 128.2(13)
N15 C16 C21 112.3(12)
C18 C17 C16 121.4(14)
C18 C17 H17 119.3
C16 C17 H17 119.3
C17 C18 C19 119.2(15)
C17 C18 H18 120.4
C19 C18 H18 120.4
C18 C19 C20 119.6(14)
C18 C19 H19 120.2
C20 C19 H19 120.2
N15 C20 C19 121.5(13)
N15 C20 H20 119.2
C19 C20 H20 119.2
C22 C21 C26 121.3(13)
C22 C21 C16 117.8(12)
C26 C21 C16 120.9(14)
C21 C22 C23 118.5(12)
C21 C22 Ir1 113.9(9)
C23 C22 Ir1 127.4(11)
C24 C23 C22 118.6(13)
C24 C23 H23 120.7
C22 C23 H23 120.7
C25 C24 C23 123.3(13)
C25 C24 S27 118.2(10)
C23 C24 S27 118.4(11)
C24 C25 C26 119.2(13)
C24 C25 H25 120.4
C26 C25 H25 120.4
C25 C26 C21 119.1(15)
C25 C26 H26 120.5
C21 C26 H26 120.5
F28 C28 F29 108.9(18)
F28 C28 F30 108.2(18)
F29 C28 F30 111.0(15)
F28 C28 S27 112.0(12)
F29 C28 S27 108.0(15)
F30 C28 S27 108.6(14)
N29 C30 C31 120.3(11)
N29 C30 C35 115.6(10)
C31 C30 C35 124.1(11)
C32 C31 C30 121.1(12)
C32 C31 H31 119.4
C30 C31 H31 119.4
C31 C32 C33 116.3(12)
C31 C32 C45 121.9(11)
C33 C32 C45 121.8(11)
C34 C33 C32 121.9(12)
C34 C33 H33 119.1
C32 C33 H33 119.1
C33 C34 N29 122.6(12)
C33 C34 H34 118.7
N29 C34 H34 118.7
N36 C35 C40 119.9(11)
N36 C35 C30 114.8(10)
C40 C35 C30 125.2(12)
N36 C37 C38 123.4(12)
N36 C37 H37 118.3
C38 C37 H37 118.3
C37 C38 C39 118.9(12)
C37 C38 H38 120.6
C39 C38 H38 120.6
C40 C39 C38 116.7(12)
C40 C39 C41 123.3(13)
C38 C39 C41 119.8(12)
C35 C40 C39 122.0(13)
C35 C40 H40 119.0
C39 C40 H40 119.0
C39 C41 C44 115.5(13)
C39 C41 C43A 105(2)
C39 C41 C44A 115(3)
C43A C41 C44A 112(2)
C39 C41 C42A 104(3)
C43A C41 C42A 108(2)
C44A C41 C42A 111(2)
C39 C41 C43 110.1(13)
C44 C41 C43 111.8(16)
C39 C41 C42 106.0(15)
C44 C41 C42 106.6(15)
C43 C41 C42 106.2(15)
C41 C42 H42A 109.5
C41 C42 H42B 109.5
H42A C42 H42B 109.5
C41 C42 H42C 109.5
H42A C42 H42C 109.5
H42B C42 H42C 109.5
C41 C43 H43A 109.5
C41 C43 H43B 109.5
H43A C43 H43B 109.5
C41 C43 H43C 109.5
H43A C43 H43C 109.5
H43B C43 H43C 109.5
C41 C44 H44A 109.5
C41 C44 H44B 109.5
H44A C44 H44B 109.5
C41 C44 H44C 109.5
H44A C44 H44C 109.5
H44B C44 H44C 109.5
C41 C43A H43D 109.5
C41 C43A H43E 109.5
H43D C43A H43E 109.5
C41 C43A H43F 109.5
H43D C43A H43F 109.5
H43E C43A H43F 109.5
C41 C42A H42D 109.5
C41 C42A H42E 109.5
H42D C42A H42E 109.5
C41 C42A H42F 109.5
H42D C42A H42F 109.5
H42E C42A H42F 109.5
C41 C44A H44D 109.5
C41 C44A H44E 109.5
H44D C44A H44E 109.5
C41 C44A H44F 109.5
H44D C44A H44F 109.5
H44E C44A H44F 109.5
C48 C45 C46 112.1(13)
C48 C45 C32 106.5(12)
C47A C45 C32 112(2)
C46 C45 C32 107.5(13)
C48 C45 C47 112.2(14)
C46 C45 C47 107.6(14)
C32 C45 C47 110.9(12)
C47A C45 C48A 110(2)
C32 C45 C48A 109(3)
C47A C45 C46A 109(3)
C32 C45 C46A 108(4)
C48A C45 C46A 108(3)
C45 C46 H46A 109.5
C45 C46 H46B 109.5
H46A C46 H46B 109.5
C45 C46 H46C 109.5
H46A C46 H46C 109.5
H46B C46 H46C 109.5
C45 C47 H47A 109.5
C45 C47 H47B 109.5
H47A C47 H47B 109.5
C45 C47 H47C 109.5
H47A C47 H47C 109.5
H47B C47 H47C 109.5
C45 C48 H48A 109.5
C45 C48 H48B 109.5
H48A C48 H48B 109.5
C45 C48 H48C 109.5
H48A C48 H48C 109.5
H48B C48 H48C 109.5
C45 C47A H47D 109.5
C45 C47A H47E 109.5
H47D C47A H47E 109.5
C45 C47A H47F 109.5
H47D C47A H47F 109.5
H47E C47A H47F 109.5
C45 C46A H46D 109.5
C45 C46A H46E 109.5
H46D C46A H46E 109.5
C45 C46A H46F 109.5
H46D C46A H46F 109.5
H46E C46A H46F 109.5
C45 C48A H48D 109.5
C45 C48A H48E 109.5
H48D C48A H48E 109.5
C45 C48A H48F 109.5
H48D C48A H48F 109.5
H48E C48A H48F 109.5
N51 C52 C53 120.9(11)
N51 C52 C57 113.0(10)
C53 C52 C57 126.1(12)
C54 C53 C52 120.4(13)
C54 C53 H53 119.8
C52 C53 H53 119.8
C53 C54 C55 119.8(12)
C53 C54 H54 120.1
C55 C54 H54 120.1
C54 C55 C56 119.8(12)
C54 C55 H55 120.1
C56 C55 H55 120.1
N51 C56 C55 120.0(12)
N51 C56 H56 120.0
C55 C56 H56 120.0
C62 C57 C58 121.7(12)
C62 C57 C52 122.9(12)
C58 C57 C52 115.4(11)
C59 C58 C57 116.7(12)
C59 C58 Ir51 129.0(10)
C57 C58 Ir51 114.3(9)
C60 C59 C58 120.9(12)
C60 C59 H59 119.6
C58 C59 H59 119.6
C59 C60 C61 121.0(12)
C59 C60 S63 119.1(11)
C61 C60 S63 119.8(11)
C62 C61 C60 118.1(12)
C62 C61 H61 121.0
C60 C61 H61 121.0
C57 C62 C61 121.6(13)
C57 C62 H62 119.2
C61 C62 H62 119.2
F64 C64 F66 110(3)
F64 C64 F65 106.9(17)
F66 C64 F65 108.2(19)
F64 C64 S63 111.3(17)
F66 C64 S63 113.6(14)
F65 C64 S63 106(2)
N65 C66 C67 119.4(12)
N65 C66 C71 114.2(12)
C67 C66 C71 126.3(15)
C68 C67 C66 122.1(15)
C68 C67 H67 118.9
C66 C67 H67 118.9
C67 C68 C69 117.4(13)
C67 C68 H68 121.3
C69 C68 H68 121.3
C70 C69 C68 119.3(13)
C70 C69 H69 120.3
C68 C69 H69 120.3
C69 C70 N65 124.1(14)
C69 C70 H70 118.0
N65 C70 H70 118.0
C76 C71 C72 121.0(13)
C76 C71 C66 123.9(13)
C72 C71 C66 114.9(14)
C73 C72 C71 116.8(13)
C73 C72 Ir51 129.5(10)
C71 C72 Ir51 113.7(10)
C72 C73 C74 119.7(13)
C72 C73 H73 120.1
C74 C73 H73 120.1
C75 C74 C73 122.0(13)
C75 C74 S77 118.9(12)
C73 C74 S77 119.1(11)
C76 C75 C74 118.5(15)
C76 C75 H75 120.7
C74 C75 H75 120.7
C75 C76 C71 121.8(14)
C75 C76 H76 119.1
C71 C76 H76 119.1
F79 C78 F78 111.8(16)
F79 C78 F80 109(2)
F78 C78 F80 105.3(19)
F79 C78 S77 111.7(16)
F78 C78 S77 108.7(15)
F80 C78 S77 110.3(13)
N79 C80 C81 121.1(14)
N79 C80 C85 117.4(12)
C81 C80 C85 121.5(13)
C82 C81 C80 118.3(15)
C82 C81 H81 120.9
C80 C81 H81 120.9
C83 C82 C81 119.4(14)
C83 C82 C95 119.3(16)
C81 C82 C95 121.3(15)
C82 C83 C84 119.9(15)
C82 C83 H83 120.0
C84 C83 H83 120.0
N79 C84 C83 121.8(14)
N79 C84 H84 119.1
C83 C84 H84 119.1
C90 C85 N86 121.3(14)
C90 C85 C80 125.1(13)
N86 C85 C80 113.6(12)
N86 C87 C88 123.0(13)
N86 C87 H87 118.5
C88 C87 H87 118.5
C87 C88 C89 118.1(15)
C87 C88 H88 121.0
C89 C88 H88 121.0
C90 C89 C88 118.1(14)
C90 C89 C91 123.2(14)
C88 C89 C91 118.6(17)
C85 C90 C89 120.5(13)
C85 C90 H90 119.8
C89 C90 H90 119.8
C94 C91 C89 108.3(15)
C94A C91 C89 114(2)
C94 C91 C92 114.7(17)
C89 C91 C92 112.3(15)
C94A C91 C92A 109(2)
C89 C91 C92A 112(3)
C94 C91 C93 106.2(15)
C89 C91 C93 106.7(16)
C92 C91 C93 108.1(17)
C94A C91 C93A 107(2)
C89 C91 C93A 106(3)
C92A C91 C93A 108(2)
C91 C92 H92A 109.5
C91 C92 H92B 109.5
H92A C92 H92B 109.5
C91 C92 H92C 109.5
H92A C92 H92C 109.5
H92B C92 H92C 109.5
C91 C93 H93A 109.5
C91 C93 H93B 109.5
H93A C93 H93B 109.5
C91 C93 H93C 109.5
H93A C93 H93C 109.5
H93B C93 H93C 109.5
C91 C94 H94A 109.5
C91 C94 H94B 109.5
H94A C94 H94B 109.5
C91 C94 H94C 109.5
H94A C94 H94C 109.5
H94B C94 H94C 109.5
C91 C92A H92D 109.5
C91 C92A H92E 109.5
H92D C92A H92E 109.5
C91 C92A H92F 109.5
H92D C92A H92F 109.5
H92E C92A H92F 109.5
C91 C93A H93D 109.5
C91 C93A H93E 109.5
H93D C93A H93E 109.5
C91 C93A H93F 109.5
H93D C93A H93F 109.5
H93E C93A H93F 109.5
C91 C94A H94D 109.5
C91 C94A H94E 109.5
H94D C94A H94E 109.5
C91 C94A H94F 109.5
H94D C94A H94F 109.5
H94E C94A H94F 109.5
C96 C95 C98 113.9(17)
C98A C95 C96A 116(2)
C96 C95 C82 109.7(15)
C98A C95 C82 115(2)
C98 C95 C82 115.4(17)
C96A C95 C82 112.4(18)
C96 C95 C97 104.5(17)
C98 C95 C97 108.7(18)
C82 C95 C97 103.5(15)
C98A C95 C97A 104.4(19)
C96A C95 C97A 102.4(19)
C82 C95 C97A 104(2)
C95 C96 H96A 109.5
C95 C96 H96B 109.5
H96A C96 H96B 109.5
C95 C96 H96C 109.5
H96A C96 H96C 109.5
H96B C96 H96C 109.5
C95 C97 H97A 109.5
C95 C97 H97B 109.5
H97A C97 H97B 109.5
C95 C97 H97C 109.5
H97A C97 H97C 109.5
H97B C97 H97C 109.5
C95 C98 H98A 109.5
C95 C98 H98B 109.5
H98A C98 H98B 109.5
C95 C98 H98C 109.5
H98A C98 H98C 109.5
H98B C98 H98C 109.5
C95 C97A H97D 109.5
C95 C97A H97E 109.5
H97D C97A H97E 109.5
C95 C97A H97F 109.5
H97D C97A H97F 109.5
H97E C97A H97F 109.5
C95 C96A H96D 109.5
C95 C96A H96E 109.5
H96D C96A H96E 109.5
C95 C96A H96F 109.5
H96D C96A H96F 109.5
H96E C96A H96F 109.5
C95 C98A H98D 109.5
C95 C98A H98E 109.5
H98D C98A H98E 109.5
C95 C98A H98F 109.5
H98D C98A H98F 109.5
H98E C98A H98F 109.5

loop_
_geom_bond_atom_site_label_1
_geom_bond_atom_site_label_2
_geom_bond_distance
Ir1 C22 2.015(12)
Ir1 C8 2.022(14)
Ir1 N15 2.043(11)
Ir1 N1 2.061(11)
Ir1 N29 2.113(10)
Ir1 N36 2.114(10)
Ir51 C58 2.020(12)
Ir51 C72 2.029(14)
Ir51 N65 2.037(10)
Ir51 N51 2.048(9)
Ir51 N79 2.112(11)
Ir51 N86 2.130(11)
S13 O13 1.411(13)
S13 O14 1.419(12)
S13 C10 1.740(14)
S13 C14 1.88(2)
S27 O28 1.411(11)
S27 O27 1.418(11)
S27 C24 1.749(14)
S27 C28 1.85(2)
S63 O64 1.410(12)
S63 O63 1.428(14)
S63 C60 1.722(13)
S63 C64 1.83(3)
S77 O77 1.404(13)
S77 O78 1.417(11)
S77 C74 1.746(14)
S77 C78 1.83(2)
P1 F5 1.577(10)
P1 F4 1.578(10)
P1 F2 1.582(10)
P1 F1 1.585(11)
P1 F3 1.590(9)
P1 F6 1.601(10)
P51 F55 1.581(9)
P51 F54 1.581(10)
P51 F56 1.587(8)
P51 F51 1.588(9)
P51 F52 1.598(9)
P51 F53 1.605(9)
F14 C14 1.31(2)
F15 C14 1.35(2)
F16 C14 1.27(2)
F28 C28 1.31(2)
F29 C28 1.33(2)
F30 C28 1.34(2)
F64 C64 1.29(2)
F65 C64 1.36(2)
F66 C64 1.29(3)
F78 C78 1.318(19)
F79 C78 1.29(2)
F80 C78 1.33(2)
N1 C6 1.315(16)
N1 C2 1.359(18)
N15 C20 1.354(16)
N15 C16 1.381(16)
N29 C34 1.340(15)
N29 C30 1.378(15)
N36 C37 1.317(15)
N36 C35 1.371(16)
N51 C56 1.353(15)
N51 C52 1.375(16)
N65 C66 1.355(18)
N65 C70 1.359(16)
N79 C84 1.333(18)
N79 C80 1.335(17)
N86 C87 1.327(17)
N86 C85 1.372(16)
C2 C3 1.34(2)
C2 C7 1.452(19)
C3 C4 1.40(2)
C3 H3 0.9500
C4 C5 1.33(2)
C4 H4 0.9500
C5 C6 1.35(2)
C5 H5 0.9500
C6 H6 0.9500
C7 C12 1.38(2)
C7 C8 1.421(19)
C8 C9 1.387(17)
C9 C10 1.406(19)
C9 H9 0.9500
C10 C11 1.36(2)
C11 C12 1.34(2)
C11 H11 0.9500
C12 H12 0.9500
C16 C17 1.37(2)
C16 C21 1.449(19)
C17 C18 1.36(2)
C17 H17 0.9500
C18 C19 1.37(2)
C18 H18 0.9500
C19 C20 1.38(2)
C19 H19 0.9500
C20 H20 0.9500
C21 C22 1.371(19)
C21 C26 1.419(19)
C22 C23 1.399(18)
C23 C24 1.375(17)
C23 H23 0.9500
C24 C25 1.36(2)
C25 C26 1.36(2)
C25 H25 0.9500
C26 H26 0.9500
C30 C31 1.388(18)
C30 C35 1.453(16)
C31 C32 1.368(17)
C31 H31 0.9500
C32 C33 1.394(18)
C32 C45 1.538(18)
C33 C34 1.331(17)
C33 H33 0.9500
C34 H34 0.9500
C35 C40 1.383(17)
C37 C38 1.398(18)
C37 H37 0.9500
C38 C39 1.40(2)
C38 H38 0.9500
C39 C40 1.388(19)
C39 C41 1.517(18)
C40 H40 0.9500
C41 C44 1.528(16)
C41 C43A 1.539(19)
C41 C44A 1.548(19)
C41 C42A 1.559(19)
C41 C43 1.559(17)
C41 C42 1.585(17)
C42 H42A 0.9800
C42 H42B 0.9800
C42 H42C 0.9800
C43 H43A 0.9800
C43 H43B 0.9800
C43 H43C 0.9800
C44 H44A 0.9800
C44 H44B 0.9800
C44 H44C 0.9800
C43A H43D 0.9800
C43A H43E 0.9800
C43A H43F 0.9800
C42A H42D 0.9800
C42A H42E 0.9800
C42A H42F 0.9800
C44A H44D 0.9800
C44A H44E 0.9800
C44A H44F 0.9800
C45 C48 1.518(16)
C45 C47A 1.532(19)
C45 C46 1.538(16)
C45 C47 1.540(15)
C45 C48A 1.545(19)
C45 C46A 1.56(2)
C46 H46A 0.9800
C46 H46B 0.9800
C46 H46C 0.9800
C47 H47A 0.9800
C47 H47B 0.9800
C47 H47C 0.9800
C48 H48A 0.9800
C48 H48B 0.9800
C48 H48C 0.9800
C47A H47D 0.9800
C47A H47E 0.9800
C47A H47F 0.9800
C46A H46D 0.9800
C46A H46E 0.9800
C46A H46F 0.9800
C48A H48D 0.9800
C48A H48E 0.9800
C48A H48F 0.9800
C52 C53 1.395(17)
C52 C57 1.483(18)
C53 C54 1.332(18)
C53 H53 0.9500
C54 C55 1.392(19)
C54 H54 0.9500
C55 C56 1.408(18)
C55 H55 0.9500
C56 H56 0.9500
C57 C62 1.340(19)
C57 C58 1.423(17)
C58 C59 1.382(17)
C59 C60 1.373(19)
C59 H59 0.9500
C60 C61 1.399(19)
C61 C62 1.366(19)
C61 H61 0.9500
C62 H62 0.9500
C66 C67 1.373(19)
C66 C71 1.469(19)
C67 C68 1.37(2)
C67 H67 0.9500
C68 C69 1.38(2)
C68 H68 0.9500
C69 C70 1.326(18)
C69 H69 0.9500
C70 H70 0.9500
C71 C76 1.37(2)
C71 C72 1.424(19)
C72 C73 1.355(18)
C73 C74 1.39(2)
C73 H73 0.9500
C74 C75 1.38(2)
C75 C76 1.31(2)
C75 H75 0.9500
C76 H76 0.9500
C80 C81 1.417(19)
C80 C85 1.47(2)
C81 C82 1.38(2)
C81 H81 0.9500
C82 C83 1.36(2)
C82 C95 1.55(2)
C83 C84 1.38(2)
C83 H83 0.9500
C84 H84 0.9500
C85 C90 1.342(18)
C87 C88 1.37(2)
C87 H87 0.9500
C88 C89 1.41(2)
C88 H88 0.9500
C89 C90 1.40(2)
C89 C91 1.55(2)
C90 H90 0.9500
C91 C94 1.523(16)
C91 C94A 1.546(19)
C91 C92 1.549(17)
C91 C92A 1.549(19)
C91 C93 1.568(17)
C91 C93A 1.574(19)
C92 H92A 0.9800
C92 H92B 0.9800
C92 H92C 0.9800
C93 H93A 0.9800
C93 H93B 0.9800
C93 H93C 0.9800
C94 H94A 0.9800
C94 H94B 0.9800
C94 H94C 0.9800
C92A H92D 0.9800
C92A H92E 0.9800
C92A H92F 0.9800
C93A H93D 0.9800
C93A H93E 0.9800
C93A H93F 0.9800
C94A H94D 0.9800
C94A H94E 0.9800
C94A H94F 0.9800
C95 C96 1.517(16)
C95 C98A 1.521(18)
C95 C98 1.526(17)
C95 C96A 1.532(18)
C95 C97 1.577(17)
C95 C97A 1.610(18)
C96 H96A 0.9800
C96 H96B 0.9800
C96 H96C 0.9800
C97 H97A 0.9800
C97 H97B 0.9800
C97 H97C 0.9800
C98 H98A 0.9800
C98 H98B 0.9800
C98 H98C 0.9800
C97A H97D 0.9800
C97A H97E 0.9800
C97A H97F 0.9800
C96A H96D 0.9800
C96A H96E 0.9800
C96A H96F 0.9800
C98A H98D 0.9800
C98A H98E 0.9800
C98A H98F 0.9800

loop_
_geom_torsion_atom_site_label_1
_geom_torsion_atom_site_label_2
_geom_torsion_atom_site_label_3
_geom_torsion_atom_site_label_4
_geom_torsion
C6 N1 C2 C3 -1.8(18)
Ir1 N1 C2 C3 177.7(10)
C6 N1 C2 C7 177.4(11)
Ir1 N1 C2 C7 -3.1(14)
N1 C2 C3 C4 2(2)
C7 C2 C3 C4 -176.9(13)
C2 C3 C4 C5 -2(2)
C3 C4 C5 C6 1(2)
C2 N1 C6 C5 1.0(19)
Ir1 N1 C6 C5 -178.5(10)
C4 C5 C6 N1 -1(2)
C3 C2 C7 C12 -1(2)
N1 C2 C7 C12 -179.9(13)
C3 C2 C7 C8 176.0(13)
N1 C2 C7 C8 -3.1(16)
C12 C7 C8 C9 0.7(19)
C2 C7 C8 C9 -176.2(11)
C12 C7 C8 Ir1 -175.2(11)
C2 C7 C8 Ir1 7.9(14)
C7 C8 C9 C10 -1.7(18)
Ir1 C8 C9 C10 173.6(9)
C8 C9 C10 C11 1(2)
C8 C9 C10 S13 -176.8(10)
O13 S13 C10 C11 17.8(15)
O14 S13 C10 C11 154.1(12)
C14 S13 C10 C11 -95.4(14)
O13 S13 C10 C9 -164.2(12)
O14 S13 C10 C9 -27.8(13)
C14 S13 C10 C9 82.6(13)
C9 C10 C11 C12 0(2)
S13 C10 C11 C12 178.3(12)
C10 C11 C12 C7 -1(2)
C8 C7 C12 C11 1(2)
C2 C7 C12 C11 177.5(14)
O13 S13 C14 F16 -176.9(13)
O14 S13 C14 F16 55.0(15)
C10 S13 C14 F16 -61.6(16)
O13 S13 C14 F14 -54.6(17)
O14 S13 C14 F14 177.3(14)
C10 S13 C14 F14 60.8(16)
O13 S13 C14 F15 62.7(15)
O14 S13 C14 F15 -65.4(15)
C10 S13 C14 F15 178.1(13)
C20 N15 C16 C17 -0.3(18)
Ir1 N15 C16 C17 -179.9(10)
C20 N15 C16 C21 -179.4(11)
Ir1 N15 C16 C21 1.0(13)
N15 C16 C17 C18 0(2)
C21 C16 C17 C18 179.2(14)
C16 C17 C18 C19 1(2)
C17 C18 C19 C20 -3(2)
C16 N15 C20 C19 -1.2(18)
Ir1 N15 C20 C19 178.3(9)
C18 C19 C20 N15 3(2)
C17 C16 C21 C22 177.0(13)
N15 C16 C21 C22 -4.0(17)
C17 C16 C21 C26 -1(2)
N15 C16 C21 C26 178.5(12)
C26 C21 C22 C23 -1(2)
C16 C21 C22 C23 -178.7(12)
C26 C21 C22 Ir1 -177.4(11)
C16 C21 C22 Ir1 5.1(15)
C21 C22 C23 C24 -1.1(19)
Ir1 C22 C23 C24 174.6(10)
C22 C23 C24 C25 2(2)
C22 C23 C24 S27 -175.3(10)
O28 S27 C24 C25 10.4(14)
O27 S27 C24 C25 149.1(11)
C28 S27 C24 C25 -100.4(13)
O28 S27 C24 C23 -172.0(11)
O27 S27 C24 C23 -33.3(13)
C28 S27 C24 C23 77.3(13)
C23 C24 C25 C26 -1(2)
S27 C24 C25 C26 176.7(12)
C24 C25 C26 C21 -2(2)
C22 C21 C26 C25 3(2)
C16 C21 C26 C25 180.0(14)
O28 S27 C28 F28 -175.8(14)
O27 S27 C28 F28 56.7(16)
C24 S27 C28 F28 -60.8(16)
O28 S27 C28 F29 64.2(15)
O27 S27 C28 F29 -63.3(15)
C24 S27 C28 F29 179.2(13)
O28 S27 C28 F30 -56.3(16)
O27 S27 C28 F30 176.2(13)
C24 S27 C28 F30 58.7(15)
C34 N29 C30 C31 -1.9(18)
Ir1 N29 C30 C31 173.6(10)
C34 N29 C30 C35 176.6(11)
Ir1 N29 C30 C35 -8.0(14)
N29 C30 C31 C32 0(2)
C35 C30 C31 C32 -177.8(13)
C30 C31 C32 C33 1(2)
C30 C31 C32 C45 179.3(13)
C31 C32 C33 C34 0(2)
C45 C32 C33 C34 -178.9(13)
C32 C33 C34 N29 -1(2)
C30 N29 C34 C33 2.3(19)
Ir1 N29 C34 C33 -172.6(10)
C37 N36 C35 C40 -0.8(19)
Ir1 N36 C35 C40 176.5(10)
C37 N36 C35 C30 -177.7(12)
Ir1 N36 C35 C30 -0.4(15)
N29 C30 C35 N36 5.5(17)
C31 C30 C35 N36 -176.1(13)
N29 C30 C35 C40 -171.2(13)
C31 C30 C35 C40 7(2)
C35 N36 C37 C38 -1(2)
Ir1 N36 C37 C38 -177.9(11)
N36 C37 C38 C39 0(2)
C37 C38 C39 C40 2(2)
C37 C38 C39 C41 177.4(15)
N36 C35 C40 C39 3(2)
C30 C35 C40 C39 179.6(14)
C38 C39 C40 C35 -3(2)
C41 C39 C40 C35 -178.9(14)
C40 C39 C41 C44 -12(2)
C38 C39 C41 C44 173.2(18)
C40 C39 C41 C43A -56(3)
C38 C39 C41 C43A 128(2)
C40 C39 C41 C44A 180(3)
C38 C39 C41 C44A 4(3)
C40 C39 C41 C42A 57(3)
C38 C39 C41 C42A -118(3)
C40 C39 C41 C43 116.2(18)
C38 C39 C41 C43 -59(2)
C40 C39 C41 C42 -129.3(18)
C38 C39 C41 C42 55(2)
C31 C32 C45 C48 -70.1(18)
C33 C32 C45 C48 108.7(16)
C31 C32 C45 C47A -13(3)
C33 C32 C45 C47A 166(3)
C31 C32 C45 C46 50.2(18)
C33 C32 C45 C46 -131.1(15)
C31 C32 C45 C47 167.6(16)
C33 C32 C45 C47 -14(2)
C31 C32 C45 C48A 110(3)
C33 C32 C45 C48A -72(3)
C31 C32 C45 C46A -133(3)
C33 C32 C45 C46A 45(3)
C56 N51 C52 C53 2(2)
Ir51 N51 C52 C53 -178.0(11)
C56 N51 C52 C57 180.0(13)
Ir51 N51 C52 C57 -0.5(16)
N51 C52 C53 C54 -1(2)
C57 C52 C53 C54 -178.6(16)
C52 C53 C54 C55 0(3)
C53 C54 C55 C56 0(2)
C52 N51 C56 C55 -2(2)
Ir51 N51 C56 C55 178.2(10)
C54 C55 C56 N51 1(2)
N51 C52 C57 C62 176.9(15)
C53 C52 C57 C62 -6(3)
N51 C52 C57 C58 -2.4(19)
C53 C52 C57 C58 175.0(14)
C62 C57 C58 C59 2(2)
C52 C57 C58 C59 -178.2(13)
C62 C57 C58 Ir51 -175.2(13)
C52 C57 C58 Ir51 4.2(17)
C57 C58 C59 C60 -3(2)
Ir51 C58 C59 C60 174.0(12)
C58 C59 C60 C61 2(2)
C58 C59 C60 S63 -176.1(12)
O64 S63 C60 C59 -29.9(17)
O63 S63 C60 C59 -166.9(15)
C64 S63 C60 C59 80.4(15)
O64 S63 C60 C61 152.4(14)
O63 S63 C60 C61 15.4(18)
C64 S63 C60 C61 -97.3(16)
C59 C60 C61 C62 1(3)
S63 C60 C61 C62 178.8(14)
C58 C57 C62 C61 0(3)
C52 C57 C62 C61 -179.1(16)
C60 C61 C62 C57 -2(3)
O64 S63 C64 F64 -179.8(17)
O63 S63 C64 F64 -52(2)
C60 S63 C64 F64 62.9(19)
O64 S63 C64 F66 55.2(16)
O63 S63 C64 F66 -177.1(13)
C60 S63 C64 F66 -62.2(15)
O64 S63 C64 F65 -63.8(16)
O63 S63 C64 F65 64.0(15)
C60 S63 C64 F65 178.9(13)
C70 N65 C66 C67 1(2)
Ir51 N65 C66 C67 -179.7(12)
C70 N65 C66 C71 177.8(12)
Ir51 N65 C66 C71 -2.4(17)
N65 C66 C67 C68 -1(3)
C71 C66 C67 C68 -177.4(18)
C66 C67 C68 C69 -1(3)
C67 C68 C69 C70 3(3)
C68 C69 C70 N65 -4(2)
C66 N65 C70 C69 1(2)
Ir51 N65 C70 C69 -178.3(11)
N65 C66 C71 C76 176.8(15)
C67 C66 C71 C76 -6(3)
N65 C66 C71 C72 0(2)
C67 C66 C71 C72 177.4(16)
C76 C71 C72 C73 4(2)
C66 C71 C72 C73 -179.3(13)
C76 C71 C72 Ir51 -174.8(13)
C66 C71 C72 Ir51 1.7(16)
C71 C72 C73 C74 -3(2)
Ir51 C72 C73 C74 175.7(10)
C72 C73 C74 C75 1(2)
C72 C73 C74 S77 -176.8(11)
O77 S77 C74 C75 16.5(16)
O78 S77 C74 C75 155.7(13)
C78 S77 C74 C75 -92.2(15)
O77 S77 C74 C73 -166.1(12)
O78 S77 C74 C73 -26.9(15)
C78 S77 C74 C73 85.2(15)
C73 C74 C75 C76 1(2)
S77 C74 C75 C76 178.5(14)
C74 C75 C76 C71 0(3)
C72 C71 C76 C75 -3(3)
C66 C71 C76 C75 -178.9(16)
O77 S77 C78 F79 -53.6(17)
O78 S77 C78 F79 177.0(14)
C74 S77 C78 F79 60.3(18)
O77 S77 C78 F78 70.2(17)
O78 S77 C78 F78 -59.1(18)
C74 S77 C78 F78 -175.9(15)
O77 S77 C78 F80 -174.8(13)
O78 S77 C78 F80 55.9(15)
C74 S77 C78 F80 -60.9(16)
C84 N79 C80 C81 -1.6(18)
Ir51 N79 C80 C81 176.7(10)
C84 N79 C80 C85 179.0(11)
Ir51 N79 C80 C85 -2.7(14)
N79 C80 C81 C82 0(2)
C85 C80 C81 C82 179.0(13)
C80 C81 C82 C83 1(2)
C80 C81 C82 C95 -177.2(14)
C81 C82 C83 C84 -1(2)
C95 C82 C83 C84 178.2(13)
C80 N79 C84 C83 2.6(19)
Ir51 N79 C84 C83 -175.6(10)
C82 C83 C84 N79 -2(2)
C87 N86 C85 C90 -0.8(17)
Ir51 N86 C85 C90 175.5(10)
C87 N86 C85 C80 179.7(10)
Ir51 N86 C85 C80 -4.1(13)
N79 C80 C85 C90 -175.1(12)
C81 C80 C85 C90 5(2)
N79 C80 C85 N86 4.5(15)
C81 C80 C85 N86 -175.0(12)
C85 N86 C87 C88 1.1(18)
Ir51 N86 C87 C88 -174.8(10)
N86 C87 C88 C89 -1(2)
C87 C88 C89 C90 0(2)
C87 C88 C89 C91 177.5(14)
N86 C85 C90 C89 0(2)
C80 C85 C90 C89 179.7(13)
C88 C89 C90 C85 0(2)
C91 C89 C90 C85 -177.0(14)
C90 C89 C91 C94 -53(2)
C88 C89 C91 C94 129.6(18)
C90 C89 C91 C94A 116(3)
C88 C89 C91 C94A -61(3)
C90 C89 C91 C92 178.8(18)
C88 C89 C91 C92 2(2)
C90 C89 C91 C92A -8(3)
C88 C89 C91 C92A 175(3)
C90 C89 C91 C93 61(2)
C88 C89 C91 C93 -116.5(18)
C90 C89 C91 C93A -126(3)
C88 C89 C91 C93A 57(3)
C83 C82 C95 C96 123(2)
C81 C82 C95 C96 -59(2)
C83 C82 C95 C98A 171(2)
C81 C82 C95 C98A -11(3)
C83 C82 C95 C98 -8(3)
C81 C82 C95 C98 171(2)
C83 C82 C95 C96A -53(2)
C81 C82 C95 C96A 126(2)
C83 C82 C95 C97 -126.3(18)
C81 C82 C95 C97 52(2)
C83 C82 C95 C97A 57(2)
C81 C82 C95 C97A -124(2)
